data_4513891
loop_
_publ_author_name
'von Wolff, N.'
'Lef\`evre, G.'
'Berthet, J.-C.'
'Thu\'ery, P.'
'Cantat, T.'

_publ_section_title
;
 Implications of CO2Activation by Frustrated Lewis Pairs in the Catalytic
 Hydroboration of CO2: A View Using N/Si+Frustrated Lewis Pairs
;
_journal_name_full 'ACS Catalysis'
_journal_page_first 4526
_journal_paper_doi 10.1021/acscatal.6b00421
_journal_year 2016
_chemical_formula_sum 'C22 H36 F12 N8 O8 S4 Si2'
_chemical_formula_weight 953.01
_space_group_crystal_system orthorhombic
_space_group_IT_number 61
_space_group_name_Hall '-P 2ac 2ab'
_space_group_name_H-M_alt 'P b c a'
_symmetry_space_group_name_Hall '-P 2ac 2ab'
_symmetry_space_group_name_H-M 'P b c a'
_atom_sites_solution_hydrogens mixed
_audit_creation_method SHELXL-2014
_cell_angle_alpha 90
_cell_angle_beta 90
_cell_angle_gamma 90
_cell_formula_units_Z 8
_cell_length_a 17.0441(10)
_cell_length_b 17.1344(5)
_cell_length_c 26.8405(15)
_cell_measurement_reflns_used 203924
_cell_measurement_temperature 150(2)
_cell_measurement_theta_max 25.68
_cell_measurement_theta_min 2.27
_cell_volume 7838.5(7)
_computing_cell_refinement 'HKL2000 (Otwinowski & Minor, 1997)'
_computing_data_collection 'COLLECT (Nonius, 1998)'
_computing_data_reduction 'HKL2000 (Otwinowski & Minor, 1997)'
_computing_molecular_graphics 'SHELXTL (Sheldrick, 2008)'
_computing_publication_material 'SHELXTL (Sheldrick, 2008); PLATON (Spek, 2003)'
_computing_structure_refinement 'SHELXL-97 (Sheldrick, 2008)'
_computing_structure_solution 'SHELXT (Sheldrick, 2014)'
_diffrn_ambient_temperature 150(2)
_diffrn_measured_fraction_theta_full 0.998
_diffrn_measured_fraction_theta_max 0.997
_diffrn_measurement_device_type 'Nonius Kappa-CCD area-detector diffractometer'
_diffrn_measurement_method 'two \f and six \w scans with 2\% steps (459 frames)'
_diffrn_radiation_monochromator graphite
_diffrn_radiation_source 'fine-focus sealed tube'
_diffrn_radiation_type MoK\a
_diffrn_radiation_wavelength 0.71073
_diffrn_reflns_av_R_equivalents 0.0366
_diffrn_reflns_av_unetI/netI 0.0506
_diffrn_reflns_Laue_measured_fraction_full 0.998
_diffrn_reflns_Laue_measured_fraction_max 0.997
_diffrn_reflns_limit_h_max 20
_diffrn_reflns_limit_h_min -20
_diffrn_reflns_limit_k_max 20
_diffrn_reflns_limit_k_min -20
_diffrn_reflns_limit_l_max 32
_diffrn_reflns_limit_l_min -32
_diffrn_reflns_number 203924
_diffrn_reflns_point_group_measured_fraction_full 0.998
_diffrn_reflns_point_group_measured_fraction_max 0.997
_diffrn_reflns_theta_full 25.242
_diffrn_reflns_theta_max 25.681
_diffrn_reflns_theta_min 2.268
_diffrn_standards_decay_% 0
_diffrn_standards_interval_time 0
_diffrn_standards_number 0
_exptl_absorpt_coefficient_mu 0.414
_exptl_absorpt_correction_T_max 0.967
_exptl_absorpt_correction_T_min 0.742
_exptl_absorpt_correction_type multi-scan
_exptl_absorpt_process_details 'SCALEPACK (Otwinowski & Minor, 1997)'
_exptl_crystal_colour colourless
_exptl_crystal_density_diffrn 1.615
_exptl_crystal_description platelet
_exptl_crystal_F_000 3904
_exptl_crystal_size_max 0.24
_exptl_crystal_size_mid 0.17
_exptl_crystal_size_min 0.08
_platon_squeeze_details
;
N: Total Potential Solvent Accessible Void Vol ..................  2350.3 Ang^3
N: Electron Count / Cell =   1140 - To be included in D(calc), F000 & Mol.Wght.

The added electron count is 143 per asymmetric unit, which matches
the electron count of 138 for the bis-triflimide anion. This anion was
thus added in the formula sum. 
;
_refine_diff_density_max 0.586
_refine_diff_density_min -0.421
_refine_diff_density_rms 0.132
_refine_ls_extinction_method none
_refine_ls_goodness_of_fit_ref 0.964
_refine_ls_hydrogen_treatment constr
_refine_ls_matrix_type full
_refine_ls_number_parameters 384
_refine_ls_number_reflns 7424
_refine_ls_number_restraints 8
_refine_ls_restrained_S_all 0.965
_refine_ls_R_factor_all 0.0915
_refine_ls_R_factor_gt 0.0673
_refine_ls_shift/su_max 0.000
_refine_ls_shift/su_mean 0.000
_refine_ls_structure_factor_coef Fsqd
_refine_ls_weighting_details 'w=1/[\s^2^(Fo^2^)+(0.1433P)^2^] where P=(Fo^2^+2Fc^2^)/3'
_refine_ls_weighting_scheme calc
_refine_ls_wR_factor_gt 0.1904
_refine_ls_wR_factor_ref 0.2053
_reflns_Friedel_coverage 0.000
_reflns_number_gt 4918
_reflns_number_total 7424
_reflns_threshold_expression 'I > 2\s(I)'
_cod_data_source_file cs6b00421_si_002.cif
_cod_data_source_block 5
_cod_original_cell_volume 7838.5(5)
_cod_database_code 4513891
_shelx_space_group_comment
;
The symmetry employed for this shelxl refinement is uniquely defined
by the following loop, which should always be used as a source of
symmetry information in preference to the above space-group names.
They are only intended as comments.
;
_shelxl_version_number 2014-3

loop_
_space_group_symop_operation_xyz
'x, y, z'
'-x+1/2, -y, z+1/2'
'-x, y+1/2, -z+1/2'
'x+1/2, -y+1/2, -z'
'-x, -y, -z'
'x-1/2, y, -z-1/2'
'x, -y-1/2, z-1/2'
'-x-1/2, y-1/2, z'

loop_
_atom_site_label
_atom_site_type_symbol
_atom_site_fract_x
_atom_site_fract_y
_atom_site_fract_z
_atom_site_U_iso_or_equiv
_atom_site_adp_type
_atom_site_occupancy
_atom_site_site_symmetry_order
_atom_site_calc_flag
_atom_site_refinement_flags_posn
_atom_site_refinement_flags_adp
_atom_site_refinement_flags_occupancy
Si1 Si 1.03401(6) 0.54015(6) 0.38499(4) 0.0467(3) Uani 1 1 d . . .
Si2 Si 0.84874(6) 0.62827(5) 0.36846(4) 0.0397(3) Uani 1 1 d . . .
S1 S 0.72726(5) 0.40398(5) 0.29427(3) 0.0414(2) Uani 1 1 d . . .
S2 S 0.56691(5) 0.43692(5) 0.28452(4) 0.0475(3) Uani 1 1 d . . .
O1 O 0.79023(15) 0.44755(14) 0.31657(9) 0.0493(6) Uani 1 1 d . . .
O2 O 0.71049(15) 0.32840(13) 0.31374(10) 0.0533(7) Uani 1 1 d . . .
O3 O 0.52605(15) 0.49202(16) 0.25444(11) 0.0597(7) Uani 1 1 d . . .
O4 O 0.55001(17) 0.35605(16) 0.27807(12) 0.0649(8) Uani 1 1 d . . .
N1 N 0.95839(16) 0.47303(15) 0.37483(10) 0.0388(6) Uani 1 1 d . . .
N2 N 0.85838(18) 0.54763(15) 0.40943(10) 0.0446(7) Uani 1 1 d . . .
N3 N 0.86021(16) 0.41295(15) 0.42061(11) 0.0416(7) Uani 1 1 d . . .
N4 N 1.02502(16) 0.62232(15) 0.34471(11) 0.0419(7) Uani 1 1 d . . .
N5 N 0.89900(16) 0.60760(14) 0.31259(10) 0.0373(6) Uani 1 1 d . . .
N6 N 0.99785(16) 0.66361(14) 0.26346(10) 0.0377(6) Uani 1 1 d . . .
N7 N 0.65588(16) 0.46137(15) 0.28618(11) 0.0438(7) Uani 1 1 d . . .
F1 F 0.82673(17) 0.34319(16) 0.23213(11) 0.0830(8) Uani 1 1 d . . .
F2 F 0.70806(15) 0.34703(13) 0.20483(9) 0.0662(7) Uani 1 1 d . . .
F3 F 0.77693(13) 0.45207(12) 0.20684(8) 0.0549(6) Uani 1 1 d . . .
F4 F 0.45807(16) 0.4496(2) 0.35126(13) 0.0995(10) Uani 1 1 d . . .
F5 F 0.57000(17) 0.41414(15) 0.38084(10) 0.0790(8) Uani 1 1 d . . .
F6 F 0.55105(16) 0.53350(15) 0.35934(10) 0.0766(7) Uani 1 1 d . . .
C1 C 0.8900(2) 0.47701(18) 0.40070(12) 0.0388(7) Uani 1 1 d . . .
C2 C 0.9716(2) 0.39899(19) 0.34531(14) 0.0501(9) Uani 1 1 d D . .
H2A H 1.0282 0.3859 0.3461 0.060 Uiso 0.800(11) 1 d R U P
H2B H 0.9570 0.4090 0.3102 0.060 Uiso 0.800(11) 1 d R U P
H2C H 1.0217 0.4026 0.3261 0.060 Uiso 0.200(11) 1 d R U P
H2D H 0.9282 0.3896 0.3220 0.060 Uiso 0.200(11) 1 d R U P
C3A C 0.9246(3) 0.3299(3) 0.3633(2) 0.0565(17) Uani 0.800(11) 1 d . . P
H3A H 0.8767 0.3237 0.3429 0.068 Uiso 0.800(11) 1 d R U P
H3B H 0.9566 0.2821 0.3595 0.068 Uiso 0.800(11) 1 d R U P
C3B C 0.9791(7) 0.3368(7) 0.3876(5) 0.037(5) Uani 0.200(11) 1 d D U P
H3C H 0.9811 0.2838 0.3696 0.045 Uiso 0.200(11) 1 d R U P
H3D H 1.0239 0.3436 0.4067 0.045 Uiso 0.200(11) 1 d R U P
C4 C 0.9033(2) 0.3391(2) 0.41576(15) 0.0526(9) Uani 1 1 d D . .
H4A H 0.9508 0.3399 0.4370 0.063 Uiso 0.800(11) 1 d R U P
H4B H 0.8698 0.2949 0.4264 0.063 Uiso 0.800(11) 1 d R U P
H4C H 0.8669 0.2999 0.4033 0.063 Uiso 0.200(11) 1 d R U P
H4D H 0.9181 0.3232 0.4505 0.063 Uiso 0.200(11) 1 d R U P
C5 C 0.7812(2) 0.4069(2) 0.44078(15) 0.0508(9) Uani 1 1 d . . .
H5A H 0.7837 0.3848 0.4748 0.061 Uiso 1 1 calc R U .
H5B H 0.7499 0.3710 0.4198 0.061 Uiso 1 1 calc R U .
C6 C 0.7409(2) 0.4864(2) 0.44263(17) 0.0600(11) Uani 1 1 d . . .
H6A H 0.7139 0.4968 0.4106 0.072 Uiso 1 1 calc R U .
H6B H 0.7013 0.4870 0.4696 0.072 Uiso 1 1 calc R U .
C7 C 0.8019(3) 0.5478(2) 0.45204(15) 0.0605(11) Uani 1 1 d . . .
H7A H 0.7767 0.5996 0.4550 0.073 Uiso 1 1 calc R U .
H7B H 0.8300 0.5366 0.4835 0.073 Uiso 1 1 calc R U .
C8 C 0.97469(19) 0.63088(17) 0.30569(12) 0.0370(7) Uani 1 1 d . . .
C9 C 1.0954(2) 0.6722(2) 0.34145(15) 0.0506(9) Uani 1 1 d . . .
H9A H 1.1311 0.6607 0.3696 0.061 Uiso 1 1 calc R U .
H9B H 1.0800 0.7278 0.3434 0.061 Uiso 1 1 calc R U .
C10 C 1.1367(2) 0.6565(2) 0.29268(15) 0.0537(10) Uani 1 1 d . . .
H10A H 1.1514 0.6007 0.2903 0.064 Uiso 1 1 calc R U .
H10B H 1.1850 0.6883 0.2903 0.064 Uiso 1 1 calc R U .
C11 C 1.0802(2) 0.6780(2) 0.25095(14) 0.0483(9) Uani 1 1 d . . .
H11A H 1.0868 0.7340 0.2428 0.058 Uiso 1 1 calc R U .
H11B H 1.0938 0.6475 0.2209 0.058 Uiso 1 1 calc R U .
C12 C 0.9435(2) 0.6844(2) 0.22293(13) 0.0437(8) Uani 1 1 d . . .
H12A H 0.9574 0.6538 0.1929 0.052 Uiso 1 1 calc R U .
H12B H 0.9502 0.7403 0.2148 0.052 Uiso 1 1 calc R U .
C13 C 0.8596(2) 0.66951(19) 0.23564(13) 0.0437(8) Uani 1 1 d . . .
H13A H 0.8282 0.6644 0.2048 0.052 Uiso 1 1 calc R U .
H13B H 0.8384 0.7136 0.2553 0.052 Uiso 1 1 calc R U .
C14 C 0.85512(18) 0.59526(18) 0.26552(12) 0.0368(7) Uani 1 1 d . . .
H14A H 0.7997 0.5823 0.2728 0.044 Uiso 1 1 calc R U .
H14B H 0.8785 0.5516 0.2465 0.044 Uiso 1 1 calc R U .
C15 C 1.0323(3) 0.5750(3) 0.45021(15) 0.0664(12) Uani 1 1 d . . .
H15A H 0.9791 0.5922 0.4588 0.100 Uiso 1 1 calc R U .
H15B H 1.0688 0.6187 0.4539 0.100 Uiso 1 1 calc R U .
H15C H 1.0480 0.5324 0.4725 0.100 Uiso 1 1 calc R U .
C16 C 1.1291(2) 0.4910(2) 0.3716(2) 0.0694(13) Uani 1 1 d . . .
H16A H 1.1319 0.4419 0.3901 0.104 Uiso 1 1 calc R U .
H16B H 1.1724 0.5251 0.3817 0.104 Uiso 1 1 calc R U .
H16C H 1.1329 0.4803 0.3358 0.104 Uiso 1 1 calc R U .
C17 C 0.8878(2) 0.71670(18) 0.40026(14) 0.0498(9) Uani 1 1 d . . .
H17A H 0.9440 0.7099 0.4067 0.075 Uiso 1 1 calc R U .
H17B H 0.8601 0.7243 0.4319 0.075 Uiso 1 1 calc R U .
H17C H 0.8798 0.7624 0.3789 0.075 Uiso 1 1 calc R U .
C18 C 0.7439(2) 0.64170(19) 0.35390(15) 0.0474(9) Uani 1 1 d . . .
H18A H 0.7380 0.6836 0.3293 0.071 Uiso 1 1 calc R U .
H18B H 0.7154 0.6555 0.3844 0.071 Uiso 1 1 calc R U .
H18C H 0.7225 0.5931 0.3403 0.071 Uiso 1 1 calc R U .
C19 C 0.7609(2) 0.3872(2) 0.23077(15) 0.0510(9) Uani 1 1 d . . .
C20 C 0.5352(3) 0.4596(3) 0.34778(18) 0.0635(11) Uani 1 1 d . . .

loop_
_atom_site_aniso_label
_atom_site_aniso_U_11
_atom_site_aniso_U_22
_atom_site_aniso_U_33
_atom_site_aniso_U_23
_atom_site_aniso_U_13
_atom_site_aniso_U_12
Si1 0.0496(6) 0.0460(5) 0.0445(6) 0.0092(4) -0.0082(4) -0.0048(4)
Si2 0.0506(6) 0.0310(4) 0.0375(5) 0.0014(4) 0.0047(4) 0.0021(4)
S1 0.0463(5) 0.0328(4) 0.0451(5) 0.0031(3) -0.0016(4) -0.0005(3)
S2 0.0446(5) 0.0432(5) 0.0546(6) -0.0006(4) -0.0018(4) -0.0017(4)
O1 0.0520(14) 0.0491(14) 0.0469(15) -0.0002(11) -0.0048(11) -0.0078(11)
O2 0.0619(16) 0.0370(13) 0.0610(17) 0.0118(11) -0.0037(13) -0.0009(11)
O3 0.0536(16) 0.0599(16) 0.0655(18) 0.0036(13) -0.0086(14) 0.0049(12)
O4 0.0584(17) 0.0534(16) 0.083(2) -0.0087(14) -0.0051(15) -0.0072(13)
N1 0.0443(16) 0.0347(14) 0.0374(15) 0.0036(11) 0.0000(12) 0.0000(12)
N2 0.0637(19) 0.0351(14) 0.0350(16) 0.0029(11) 0.0101(14) 0.0096(13)
N3 0.0453(16) 0.0344(14) 0.0451(17) 0.0056(12) 0.0064(13) 0.0037(12)
N4 0.0474(16) 0.0405(14) 0.0376(15) 0.0025(12) -0.0093(13) -0.0077(12)
N5 0.0419(16) 0.0348(13) 0.0354(15) -0.0002(11) -0.0005(12) -0.0031(12)
N6 0.0403(15) 0.0355(13) 0.0373(16) 0.0021(11) -0.0019(12) -0.0058(12)
N7 0.0436(16) 0.0334(14) 0.0543(19) 0.0026(12) 0.0018(13) 0.0044(12)
F1 0.0885(19) 0.0836(17) 0.0770(18) -0.0045(14) 0.0136(15) 0.0386(15)
F2 0.0912(18) 0.0514(13) 0.0559(14) -0.0137(10) -0.0029(12) -0.0194(12)
F3 0.0641(14) 0.0547(13) 0.0457(12) 0.0007(9) 0.0046(10) -0.0093(10)
F4 0.0622(18) 0.134(3) 0.102(2) 0.005(2) 0.0334(16) -0.0069(16)
F5 0.102(2) 0.0773(17) 0.0578(16) 0.0162(13) 0.0077(14) 0.0120(15)
F6 0.0920(18) 0.0676(15) 0.0702(17) -0.0131(13) 0.0142(14) 0.0108(13)
C1 0.0474(19) 0.0382(17) 0.0309(17) 0.0018(13) 0.0005(15) 0.0023(14)
C2 0.060(2) 0.0434(19) 0.046(2) -0.0040(16) 0.0123(18) 0.0053(17)
C3A 0.059(3) 0.043(3) 0.067(4) 0.000(2) 0.007(3) 0.005(2)
C3B 0.043(9) 0.023(7) 0.046(8) 0.003(5) -0.004(6) 0.013(6)
C4 0.063(2) 0.0378(18) 0.057(2) 0.0090(16) 0.0129(19) 0.0120(17)
C5 0.048(2) 0.046(2) 0.058(2) 0.0094(17) 0.0131(18) 0.0036(16)
C6 0.065(3) 0.052(2) 0.063(3) 0.0162(19) 0.027(2) 0.0126(19)
C7 0.090(3) 0.047(2) 0.045(2) 0.0067(16) 0.026(2) 0.016(2)
C8 0.0442(19) 0.0327(15) 0.0341(17) 0.0002(13) -0.0007(14) -0.0001(14)
C9 0.054(2) 0.0448(19) 0.053(2) 0.0055(16) -0.0135(18) -0.0132(17)
C10 0.0386(19) 0.059(2) 0.064(3) 0.0107(19) -0.0055(17) -0.0164(17)
C11 0.0408(19) 0.058(2) 0.046(2) 0.0068(17) 0.0000(16) -0.0137(16)
C12 0.051(2) 0.0438(19) 0.0360(19) 0.0043(14) 0.0003(15) -0.0021(15)
C13 0.052(2) 0.0433(18) 0.0360(19) 0.0056(14) -0.0006(15) 0.0027(15)
C14 0.0331(17) 0.0379(16) 0.0393(18) -0.0010(13) -0.0028(14) -0.0005(13)
C15 0.088(3) 0.064(2) 0.047(2) 0.0155(19) -0.019(2) -0.019(2)
C16 0.051(2) 0.055(2) 0.102(4) 0.024(2) -0.011(2) 0.0003(19)
C17 0.070(2) 0.0323(17) 0.047(2) -0.0043(14) 0.0035(18) -0.0001(16)
C18 0.054(2) 0.0360(17) 0.053(2) 0.0035(15) 0.0119(17) 0.0062(15)
C19 0.064(2) 0.0365(19) 0.053(2) -0.0008(16) 0.0003(19) 0.0059(17)
C20 0.057(3) 0.066(3) 0.067(3) 0.001(2) 0.009(2) -0.002(2)

loop_
_atom_type_symbol
_atom_type_description
_atom_type_scat_dispersion_real
_atom_type_scat_dispersion_imag
_atom_type_scat_source
C C 0.0033 0.0016 'International Tables Vol C Tables 4.2.6.8 and 6.1.1.4'
H H 0.0000 0.0000 'International Tables Vol C Tables 4.2.6.8 and 6.1.1.4'
N N 0.0061 0.0033 'International Tables Vol C Tables 4.2.6.8 and 6.1.1.4'
O O 0.0106 0.0060 'International Tables Vol C Tables 4.2.6.8 and 6.1.1.4'
F F 0.0171 0.0103 'International Tables Vol C Tables 4.2.6.8 and 6.1.1.4'
Si Si 0.0817 0.0704 'International Tables Vol C Tables 4.2.6.8 and 6.1.1.4'
S S 0.1246 0.1234 'International Tables Vol C Tables 4.2.6.8 and 6.1.1.4'

loop_
_geom_angle_atom_site_label_1
_geom_angle_atom_site_label_2
_geom_angle_atom_site_label_3
_geom_angle
N1 Si1 N4 111.20(13)
N1 Si1 C15 110.36(17)
N4 Si1 C15 108.55(17)
N1 Si1 C16 108.31(17)
N4 Si1 C16 108.36(17)
C15 Si1 C16 110.0(2)
N5 Si2 N2 109.02(13)
N5 Si2 C18 108.40(15)
N2 Si2 C18 108.57(15)
N5 Si2 C17 112.32(16)
N2 Si2 C17 108.46(16)
C18 Si2 C17 109.99(17)
O2 S1 O1 117.95(16)
O2 S1 N7 117.49(15)
O1 S1 N7 107.99(15)
O2 S1 C19 105.26(16)
O1 S1 C19 103.69(17)
N7 S1 C19 102.23(17)
O3 S2 O4 118.47(18)
O3 S2 N7 108.11(16)
O4 S2 N7 117.17(16)
O3 S2 C20 103.98(19)
O4 S2 C20 105.1(2)
N7 S2 C20 101.68(19)
C1 N1 C2 116.0(3)
C1 N1 Si1 121.3(2)
C2 N1 Si1 121.6(2)
C1 N2 C7 113.1(3)
C1 N2 Si2 129.0(2)
C7 N2 Si2 114.4(2)
C1 N3 C5 124.4(3)
C1 N3 C4 119.2(3)
C5 N3 C4 115.7(3)
C8 N4 C9 113.8(3)
C8 N4 Si1 127.3(2)
C9 N4 Si1 115.1(2)
C8 N5 C14 113.8(3)
C8 N5 Si2 121.1(2)
C14 N5 Si2 120.5(2)
C8 N6 C11 123.6(3)
C8 N6 C12 123.2(3)
C11 N6 C12 113.1(3)
S2 N7 S1 125.48(18)
N3 C1 N2 121.5(3)
N3 C1 N1 119.6(3)
N2 C1 N1 118.6(3)
C3A C2 N1 114.2(3)
N1 C2 C3B 101.8(6)
C3A C2 H2A 109.4
N1 C2 H2A 108.9
C3A C2 H2B 107.9
N1 C2 H2B 108.4
H2A C2 H2B 107.7
N1 C2 H2C 110.2
C3B C2 H2C 110.3
N1 C2 H2D 111.1
C3B C2 H2D 114.4
H2C C2 H2D 108.9
C4 C3A C2 110.9(4)
C4 C3A H3A 109.9
C2 C3A H3A 110.2
C4 C3A H3B 109.0
C2 C3A H3B 108.8
H3A C3A H3B 108.0
C4 C3B C2 106.2(6)
C4 C3B H3C 106.8
C2 C3B H3C 105.2
C4 C3B H3D 115.4
C2 C3B H3D 112.5
H3C C3B H3D 110.2
C3A C4 N3 107.6(3)
N3 C4 C3B 119.9(5)
C3A C4 H4A 110.8
N3 C4 H4A 110.2
C3A C4 H4B 109.8
N3 C4 H4B 110.1
H4A C4 H4B 108.4
N3 C4 H4C 107.7
C3B C4 H4C 111.0
N3 C4 H4D 106.1
C3B C4 H4D 104.2
H4C C4 H4D 107.1
N3 C5 C6 111.4(3)
N3 C5 H5A 109.3
C6 C5 H5A 109.3
N3 C5 H5B 109.3
C6 C5 H5B 109.3
H5A C5 H5B 108.0
C7 C6 C5 108.6(3)
C7 C6 H6A 110.0
C5 C6 H6A 110.0
C7 C6 H6B 110.0
C5 C6 H6B 110.0
H6A C6 H6B 108.3
N2 C7 C6 108.4(3)
N2 C7 H7A 110.0
C6 C7 H7A 110.0
N2 C7 H7B 110.0
C6 C7 H7B 110.0
H7A C7 H7B 108.4
N6 C8 N4 121.1(3)
N6 C8 N5 121.5(3)
N4 C8 N5 117.4(3)
N4 C9 C10 109.1(3)
N4 C9 H9A 109.9
C10 C9 H9A 109.9
N4 C9 H9B 109.9
C10 C9 H9B 109.9
H9A C9 H9B 108.3
C9 C10 C11 107.4(3)
C9 C10 H10A 110.2
C11 C10 H10A 110.2
C9 C10 H10B 110.2
C11 C10 H10B 110.2
H10A C10 H10B 108.5
N6 C11 C10 113.4(3)
N6 C11 H11A 108.9
C10 C11 H11A 108.9
N6 C11 H11B 108.9
C10 C11 H11B 108.9
H11A C11 H11B 107.7
N6 C12 C13 113.1(3)
N6 C12 H12A 109.0
C13 C12 H12A 109.0
N6 C12 H12B 109.0
C13 C12 H12B 109.0
H12A C12 H12B 107.8
C12 C13 C14 108.3(3)
C12 C13 H13A 110.0
C14 C13 H13A 110.0
C12 C13 H13B 110.0
C14 C13 H13B 110.0
H13A C13 H13B 108.4
N5 C14 C13 107.9(3)
N5 C14 H14A 110.1
C13 C14 H14A 110.1
N5 C14 H14B 110.1
C13 C14 H14B 110.1
H14A C14 H14B 108.4
Si1 C15 H15A 109.5
Si1 C15 H15B 109.5
H15A C15 H15B 109.5
Si1 C15 H15C 109.5
H15A C15 H15C 109.5
H15B C15 H15C 109.5
Si1 C16 H16A 109.5
Si1 C16 H16B 109.5
H16A C16 H16B 109.5
Si1 C16 H16C 109.5
H16A C16 H16C 109.5
H16B C16 H16C 109.5
Si2 C17 H17A 109.5
Si2 C17 H17B 109.5
H17A C17 H17B 109.5
Si2 C17 H17C 109.5
H17A C17 H17C 109.5
H17B C17 H17C 109.5
Si2 C18 H18A 109.5
Si2 C18 H18B 109.5
H18A C18 H18B 109.5
Si2 C18 H18C 109.5
H18A C18 H18C 109.5
H18B C18 H18C 109.5
F3 C19 F2 108.9(3)
F3 C19 F1 108.2(3)
F2 C19 F1 106.7(3)
F3 C19 S1 113.0(2)
F2 C19 S1 111.0(3)
F1 C19 S1 108.9(3)
F5 C20 F4 108.7(4)
F5 C20 F6 108.2(4)
F4 C20 F6 107.9(4)
F5 C20 S2 111.5(3)
F4 C20 S2 109.3(3)
F6 C20 S2 111.1(3)

loop_
_geom_bond_atom_site_label_1
_geom_bond_atom_site_label_2
_geom_bond_distance
Si1 N1 1.749(3)
Si1 N4 1.782(3)
Si1 C15 1.850(4)
Si1 C16 1.860(4)
Si2 N5 1.763(3)
Si2 N2 1.773(3)
Si2 C18 1.843(4)
Si2 C17 1.862(3)
S1 O2 1.425(2)
S1 O1 1.438(3)
S1 N7 1.579(3)
S1 C19 1.821(4)
S2 O3 1.424(3)
S2 O4 1.426(3)
S2 N7 1.574(3)
S2 C20 1.824(5)
N1 C1 1.358(4)
N1 C2 1.513(4)
N2 C1 1.345(4)
N2 C7 1.495(5)
N3 C1 1.322(4)
N3 C5 1.455(4)
N3 C4 1.469(4)
N4 C8 1.362(4)
N4 C9 1.475(4)
N5 C8 1.363(4)
N5 C14 1.483(4)
N6 C8 1.325(4)
N6 C11 1.464(5)
N6 C12 1.472(4)
F1 C19 1.353(5)
F2 C19 1.330(4)
F3 C19 1.312(4)
F4 C20 1.329(5)
F5 C20 1.321(5)
F6 C20 1.331(5)
C2 C3A 1.509(6)
C2 C3B 1.562(8)
C2 H2A 0.9900
C2 H2B 0.9898
C2 H2C 0.9988
C2 H2D 0.9827
C3A C4 1.461(7)
C3A H3A 0.9900
C3A H3B 0.9898
C3B C4 1.497(9)
C3B H3C 1.0300
C3B H3D 0.9276
C4 H4A 0.9902
C4 H4B 0.9900
C4 H4C 0.9735
C4 H4D 1.0043
C5 C6 1.526(5)
C5 H5A 0.9900
C5 H5B 0.9900
C6 C7 1.501(6)
C6 H6A 0.9900
C6 H6B 0.9900
C7 H7A 0.9900
C7 H7B 0.9900
C9 C10 1.510(6)
C9 H9A 0.9900
C9 H9B 0.9900
C10 C11 1.522(5)
C10 H10A 0.9900
C10 H10B 0.9900
C11 H11A 0.9900
C11 H11B 0.9900
C12 C13 1.492(5)
C12 H12A 0.9900
C12 H12B 0.9900
C13 C14 1.506(4)
C13 H13A 0.9900
C13 H13B 0.9900
C14 H14A 0.9900
C14 H14B 0.9900
C15 H15A 0.9800
C15 H15B 0.9800
C15 H15C 0.9800
C16 H16A 0.9800
C16 H16B 0.9800
C16 H16C 0.9800
C17 H17A 0.9800
C17 H17B 0.9800
C17 H17C 0.9800
C18 H18A 0.9800
C18 H18B 0.9800
C18 H18C 0.9800

loop_
_platon_squeeze_void_nr
_platon_squeeze_void_average_x
_platon_squeeze_void_average_y
_platon_squeeze_void_average_z
_platon_squeeze_void_volume
_platon_squeeze_void_count_electrons
_platon_squeeze_void_content
1 0.003 0.335 -0.000 1172 570 ' '
2 0.020 0.098 0.500 1172 570 ' '
